data_4320929
loop_
_publ_author_name
'Bernd F. Straub'
'Frank Rominger'
'Peter Hofmann'

_publ_contact_author_address
;
        Organisch-Chemisches Institut
        Universit\"at Heidelberg
        Im Neuenheimer Feld 270
        D-69120 Heidelberg
        Germany
;
_publ_contact_author_email ph@phindigo.oci.uni-heidelberg.de
_publ_contact_author_fax '049 6221 54-4885'
_publ_contact_author_name 'Hofmann, Peter'
_publ_contact_author_phone '049 6221 54- 8502'
_publ_section_title
;
 A Trigonal Planar \m3-Fluorido Coinage Metal Complex from a Dicationic
 (Diphosphinomethane)copper(I) Dimer: Syntheses, Structures, and Bonding
;
_journal_name_full 'Inorganic Chemistry'
_journal_page_first 2113
_journal_page_last 2119
_journal_paper_doi 10.1021/ic991173w
_journal_volume 39
_journal_year 2000
_chemical_formula_sum 'C62 H132 Cu3 F7 O9 P6 S2'
_chemical_formula_weight 1595.24
_chemical_name_systematic
;

 ?

;
_space_group_IT_number 14
_symmetry_cell_setting monoclinic
_symmetry_space_group_name_Hall '-P 2yn'
_symmetry_space_group_name_H-M 'P 1 21/n 1'
_atom_sites_solution_hydrogens geom
_atom_sites_solution_primary direct
_atom_sites_solution_secondary difmap
_audit_creation_method SHELXL-97
_cell_angle_alpha 90.00
_cell_angle_beta 109.6540(10)
_cell_angle_gamma 90.00
_cell_formula_units_Z 4
_cell_length_a 21.9548(4)
_cell_length_b 16.79940(10)
_cell_length_c 23.0086(4)
_cell_measurement_temperature 200(2)
_cell_volume 7991.8(2)
_computing_cell_refinement 'Bruker SMART'
_computing_data_collection 'Bruker SMART'
_computing_data_reduction 'Bruker SHELXTL'
_computing_molecular_graphics 'Bruker SHELXTL'
_computing_publication_material 'Bruker SHELXTL'
_computing_structure_refinement 'SHELXL-97 (Sheldrick, 1997)'
_computing_structure_solution 'SHELXS-97 (Sheldrick, 1990)'
_diffrn_ambient_temperature 200(2)
_diffrn_measured_fraction_theta_full 0.912
_diffrn_measured_fraction_theta_max 0.912
_diffrn_measurement_device_type 'CCD area detector'
_diffrn_measurement_method 'phi and omega scans'
_diffrn_radiation_monochromator graphite
_diffrn_radiation_source 'fine-focus sealed tube'
_diffrn_radiation_type MoK\a
_diffrn_radiation_wavelength 0.71073
_diffrn_reflns_av_R_equivalents 0.0720
_diffrn_reflns_av_sigmaI/netI 0.0745
_diffrn_reflns_limit_h_max 26
_diffrn_reflns_limit_h_min -25
_diffrn_reflns_limit_k_max 19
_diffrn_reflns_limit_k_min -20
_diffrn_reflns_limit_l_max 26
_diffrn_reflns_limit_l_min -27
_diffrn_reflns_number 58874
_diffrn_reflns_theta_full 25.64
_diffrn_reflns_theta_max 25.64
_diffrn_reflns_theta_min 1.53
_exptl_absorpt_coefficient_mu 1.027
_exptl_absorpt_correction_T_max 0.87
_exptl_absorpt_correction_T_min 0.72
_exptl_absorpt_correction_type multi-scan
_exptl_absorpt_process_details 'Blessing, Acta Cryst. (1995) A51 33-38.'
_exptl_crystal_colour colorless
_exptl_crystal_density_diffrn 1.326
_exptl_crystal_density_method 'not measured'
_exptl_crystal_description polyhedron
_exptl_crystal_F_000 3392
_exptl_crystal_size_max .24
_exptl_crystal_size_mid .22
_exptl_crystal_size_min .18
_refine_diff_density_max 1.154
_refine_diff_density_min -0.511
_refine_diff_density_rms 0.099
_refine_ls_extinction_method none
_refine_ls_goodness_of_fit_ref 1.176
_refine_ls_hydrogen_treatment mixed
_refine_ls_matrix_type full
_refine_ls_number_parameters 967
_refine_ls_number_reflns 13789
_refine_ls_number_restraints 478
_refine_ls_restrained_S_all 1.176
_refine_ls_R_factor_all 0.1194
_refine_ls_R_factor_gt 0.0723
_refine_ls_shift/su_max 0.555
_refine_ls_shift/su_mean 0.032
_refine_ls_structure_factor_coef Fsqd
_refine_ls_weighting_details 'calc w=1/[\s^2^(Fo^2^)+(0.0367P)^2^+47.6977P] where P=(Fo^2^+2Fc^2^)/3'
_refine_ls_weighting_scheme calc
_refine_ls_wR_factor_gt 0.1673
_refine_ls_wR_factor_ref 0.1842
_reflns_number_gt 9100
_reflns_number_total 13789
_reflns_threshold_expression >2sigma(I)
_cod_data_source_file ic991173w_1.cif
_cod_data_source_block '[2](O3SCF3)2'
_cod_depositor_comments
;
The following automatic conversions were performed:

'_symmetry_cell_setting' value 'Monoclinic' changed to 'monoclinic'
according to the built-in table from CIF Core dictionary named
'cif_core.dic' version 2.4.1 from 2010-06-29.

Automatic conversion script
Id: cif_fix_values 1646 2011-03-28 12:23:43Z adriana 
;
_cod_database_code 4320929

loop_
_symmetry_equiv_pos_as_xyz
'x, y, z'
'-x+1/2, y+1/2, -z+1/2'
'-x, -y, -z'
'x-1/2, -y-1/2, z-1/2'

loop_
_atom_site_label
_atom_site_type_symbol
_atom_site_fract_x
_atom_site_fract_y
_atom_site_fract_z
_atom_site_U_iso_or_equiv
_atom_site_adp_type
_atom_site_occupancy
_atom_site_symmetry_multiplicity
_atom_site_calc_flag
_atom_site_refinement_flags
_atom_site_disorder_assembly
_atom_site_disorder_group
Cu1 Cu 0.44278(4) 0.14726(5) 0.25382(4) 0.0281(2) Uani 0.9669(16) 1 d P A 1
Cu2 Cu 0.50028(4) 0.36204(5) 0.30674(4) 0.0252(2) Uani 0.9669(16) 1 d P A 1
Cu3 Cu 0.55735(4) 0.26295(5) 0.18605(4) 0.0250(2) Uani 0.9669(16) 1 d P A 1
Cu1B Cu 0.5521(11) 0.3549(14) 0.2390(11) 0.023(6) Uiso 0.0331(16) 1 d P A 2
Cu2B Cu 0.5035(13) 0.1396(16) 0.1894(12) 0.035(7) Uiso 0.0331(16) 1 d P A 2
Cu3B Cu 0.4456(12) 0.2426(15) 0.3106(12) 0.030(7) Uiso 0.0331(16) 1 d P A 2
P1 P 0.42049(9) 0.15340(10) 0.34343(8) 0.0260(4) Uani 1 1 d . A 1
P2 P 0.41277(8) 0.34942(10) 0.33796(8) 0.0252(4) Uani 1 1 d . A 1
P3 P 0.58518(9) 0.44237(10) 0.31147(8) 0.0277(4) Uani 1 1 d . A 1
P4 P 0.58083(9) 0.39193(11) 0.17120(8) 0.0269(4) Uani 1 1 d . A 1
P5 P 0.57144(9) 0.13518(10) 0.15981(8) 0.0269(4) Uani 1 1 d . A 1
P6 P 0.43007(9) 0.07783(11) 0.16560(8) 0.0280(4) Uani 1 1 d . A 1
F1 F 0.50258(17) 0.2588(2) 0.24958(16) 0.0267(8) Uani 1 1 d . A 1
C10 C 0.3942(4) 0.2510(4) 0.3639(3) 0.0339(17) Uani 1 1 d . A 1
H10A H 0.3464 0.2482 0.3510 0.041 Uiso 1 1 calc R A 1
H10B H 0.4101 0.2531 0.4095 0.041 Uiso 1 1 calc R A 1
C11 C 0.4967(3) 0.1313(4) 0.4087(3) 0.0297(16) Uani 1 1 d . A 1
C12 C 0.5258(4) 0.0523(4) 0.3938(4) 0.044(2) Uani 1 1 d . A 1
H12A H 0.4967 0.0080 0.3936 0.066 Uiso 1 1 calc R A 1
H12B H 0.5681 0.0427 0.4253 0.066 Uiso 1 1 calc R A 1
H12C H 0.5309 0.0566 0.3532 0.066 Uiso 1 1 calc R A 1
C13 C 0.5436(4) 0.1979(4) 0.4087(4) 0.0393(18) Uani 1 1 d . A 1
H13A H 0.5472 0.2026 0.3675 0.059 Uiso 1 1 calc R A 1
H13B H 0.5862 0.1858 0.4388 0.059 Uiso 1 1 calc R A 1
H13C H 0.5277 0.2482 0.4198 0.059 Uiso 1 1 calc R A 1
C14 C 0.4917(4) 0.1242(5) 0.4736(3) 0.047(2) Uani 1 1 d . A 1
H14A H 0.4616 0.0813 0.4739 0.070 Uiso 1 1 calc R A 1
H14B H 0.4759 0.1745 0.4847 0.070 Uiso 1 1 calc R A 1
H14C H 0.5345 0.1123 0.5034 0.070 Uiso 1 1 calc R A 1
C15 C 0.3506(3) 0.0914(4) 0.3479(3) 0.0334(17) Uani 1 1 d . A 1
C16 C 0.3300(4) 0.1095(5) 0.4048(4) 0.046(2) Uani 1 1 d . A 1
H16A H 0.3662 0.0987 0.4427 0.070 Uiso 1 1 calc R A 1
H16B H 0.2931 0.0758 0.4035 0.070 Uiso 1 1 calc R A 1
H16C H 0.3175 0.1656 0.4040 0.070 Uiso 1 1 calc R A 1
C17 C 0.2938(4) 0.1083(5) 0.2889(4) 0.046(2) Uani 1 1 d . A 1
H17A H 0.2825 0.1649 0.2873 0.070 Uiso 1 1 calc R A 1
H17B H 0.2564 0.0762 0.2888 0.070 Uiso 1 1 calc R A 1
H17C H 0.3060 0.0945 0.2529 0.070 Uiso 1 1 calc R A 1
C18 C 0.3681(4) 0.0019(4) 0.3503(4) 0.042(2) Uani 1 1 d . A 1
H18A H 0.4042 -0.0092 0.3883 0.063 Uiso 1 1 calc R A 1
H18B H 0.3807 -0.0117 0.3145 0.063 Uiso 1 1 calc R A 1
H18C H 0.3305 -0.0301 0.3497 0.063 Uiso 1 1 calc R A 1
C21 C 0.4093(4) 0.4097(4) 0.4065(3) 0.0328(17) Uani 1 1 d . A 1
C22 C 0.3533(4) 0.3898(5) 0.4290(4) 0.049(2) Uani 1 1 d . A 1
H22A H 0.3122 0.3988 0.3956 0.073 Uiso 1 1 calc R A 1
H22B H 0.3554 0.4239 0.4642 0.073 Uiso 1 1 calc R A 1
H22C H 0.3562 0.3339 0.4418 0.073 Uiso 1 1 calc R A 1
C23 C 0.4042(4) 0.4993(4) 0.3897(4) 0.050(2) Uani 1 1 d . A 1
H23A H 0.3634 0.5093 0.3562 0.076 Uiso 1 1 calc R A 1
H23B H 0.4405 0.5145 0.3763 0.076 Uiso 1 1 calc R A 1
H23C H 0.4055 0.5308 0.4259 0.076 Uiso 1 1 calc R A 1
C24 C 0.4724(4) 0.3953(5) 0.4588(3) 0.043(2) Uani 1 1 d . A 1
H24A H 0.5088 0.4075 0.4448 0.065 Uiso 1 1 calc R A 1
H24B H 0.4747 0.3394 0.4717 0.065 Uiso 1 1 calc R A 1
H24C H 0.4743 0.4297 0.4938 0.065 Uiso 1 1 calc R A 1
C25 C 0.3418(3) 0.3704(4) 0.2679(3) 0.0292(16) Uani 1 1 d . A 1
C26 C 0.3399(4) 0.3046(4) 0.2212(3) 0.0359(18) Uani 1 1 d . A 1
H26A H 0.3331 0.2531 0.2380 0.054 Uiso 1 1 calc R A 1
H26B H 0.3811 0.3038 0.2132 0.054 Uiso 1 1 calc R A 1
H26C H 0.3045 0.3150 0.1826 0.054 Uiso 1 1 calc R A 1
C27 C 0.3528(4) 0.4504(4) 0.2389(3) 0.0387(18) Uani 1 1 d . A 1
H27A H 0.3537 0.4942 0.2673 0.058 Uiso 1 1 calc R A 1
H27B H 0.3176 0.4591 0.1997 0.058 Uiso 1 1 calc R A 1
H27C H 0.3941 0.4484 0.2313 0.058 Uiso 1 1 calc R A 1
C28 C 0.2747(4) 0.3752(5) 0.2764(4) 0.047(2) Uani 1 1 d . A 1
H28A H 0.2751 0.4178 0.3056 0.070 Uiso 1 1 calc R A 1
H28B H 0.2652 0.3243 0.2924 0.070 Uiso 1 1 calc R A 1
H28C H 0.2414 0.3864 0.2365 0.070 Uiso 1 1 calc R A 1
C30 C 0.6051(3) 0.4581(4) 0.2393(3) 0.0295(16) Uani 1 1 d . A 1
H30A H 0.5882 0.5115 0.2239 0.035 Uiso 1 1 calc R A 1
H30B H 0.6528 0.4620 0.2526 0.035 Uiso 1 1 calc R A 1
C31 C 0.6602(3) 0.3914(4) 0.3648(3) 0.0351(18) Uani 1 1 d . A 1
C32 C 0.7242(4) 0.4363(5) 0.3779(4) 0.045(2) Uani 1 1 d . A 1
H32A H 0.7222 0.4867 0.3987 0.068 Uiso 1 1 calc R A 1
H32B H 0.7314 0.4473 0.3389 0.068 Uiso 1 1 calc R A 1
H32C H 0.7597 0.4038 0.4044 0.068 Uiso 1 1 calc R A 1
C33 C 0.6641(4) 0.3126(4) 0.3321(4) 0.0407(19) Uani 1 1 d . A 1
H33A H 0.6704 0.3240 0.2927 0.061 Uiso 1 1 calc R A 1
H33B H 0.6238 0.2827 0.3244 0.061 Uiso 1 1 calc R A 1
H33C H 0.7005 0.2810 0.3582 0.061 Uiso 1 1 calc R A 1
C34 C 0.6493(4) 0.3713(5) 0.4256(3) 0.043(2) Uani 1 1 d . A 1
H34A H 0.6462 0.4206 0.4472 0.064 Uiso 1 1 calc R A 1
H34B H 0.6857 0.3394 0.4517 0.064 Uiso 1 1 calc R A 1
H34C H 0.6091 0.3409 0.4169 0.064 Uiso 1 1 calc R A 1
C35 C 0.5818(4) 0.5499(4) 0.3347(3) 0.0366(18) Uani 1 1 d . A 1
C36 C 0.5828(4) 0.5528(5) 0.4016(4) 0.051(2) Uani 1 1 d . A 1
H36A H 0.6238 0.5308 0.4289 0.076 Uiso 1 1 calc R A 1
H36B H 0.5468 0.5212 0.4054 0.076 Uiso 1 1 calc R A 1
H36C H 0.5785 0.6081 0.4132 0.076 Uiso 1 1 calc R A 1
C37 C 0.6373(4) 0.6034(5) 0.3301(4) 0.052(2) Uani 1 1 d . A 1
H37A H 0.6788 0.5823 0.3572 0.078 Uiso 1 1 calc R A 1
H37B H 0.6314 0.6576 0.3429 0.078 Uiso 1 1 calc R A 1
H37C H 0.6370 0.6040 0.2874 0.078 Uiso 1 1 calc R A 1
C38 C 0.5182(4) 0.5838(4) 0.2919(4) 0.048(2) Uani 1 1 d . A 1
H38A H 0.5179 0.5821 0.2492 0.071 Uiso 1 1 calc R A 1
H38B H 0.5136 0.6390 0.3035 0.071 Uiso 1 1 calc R A 1
H38C H 0.4821 0.5520 0.2953 0.071 Uiso 1 1 calc R A 1
C41 C 0.6516(4) 0.4101(4) 0.1438(4) 0.0358(18) Uani 1 1 d . A 1
C42 C 0.6359(4) 0.3807(5) 0.0770(3) 0.042(2) Uani 1 1 d . A 1
H42A H 0.6001 0.4121 0.0495 0.063 Uiso 1 1 calc R A 1
H42B H 0.6235 0.3245 0.0744 0.063 Uiso 1 1 calc R A 1
H42C H 0.6741 0.3869 0.0644 0.063 Uiso 1 1 calc R A 1
C43 C 0.7077(4) 0.3618(5) 0.1861(4) 0.047(2) Uani 1 1 d . A 1
H43A H 0.7177 0.3801 0.2287 0.071 Uiso 1 1 calc R A 1
H43B H 0.7458 0.3690 0.1734 0.071 Uiso 1 1 calc R A 1
H43C H 0.6959 0.3054 0.1833 0.071 Uiso 1 1 calc R A 1
C44 C 0.6738(4) 0.4980(5) 0.1463(4) 0.047(2) Uani 1 1 d . A 1
H44A H 0.6384 0.5303 0.1193 0.070 Uiso 1 1 calc R A 1
H44B H 0.7112 0.5015 0.1323 0.070 Uiso 1 1 calc R A 1
H44C H 0.6857 0.5176 0.1887 0.070 Uiso 1 1 calc R A 1
C45 C 0.5042(4) 0.4386(4) 0.1164(3) 0.0352(18) Uani 1 1 d . A 1
C46 C 0.4569(3) 0.4366(4) 0.1525(3) 0.0378(18) Uani 1 1 d . A 1
H46A H 0.4532 0.3820 0.1658 0.057 Uiso 1 1 calc R A 1
H46B H 0.4144 0.4554 0.1260 0.057 Uiso 1 1 calc R A 1
H46C H 0.4730 0.4712 0.1888 0.057 Uiso 1 1 calc R A 1
C47 C 0.5108(4) 0.5242(4) 0.0968(4) 0.045(2) Uani 1 1 d . A 1
H47A H 0.5412 0.5258 0.0739 0.067 Uiso 1 1 calc R A 1
H47B H 0.5269 0.5580 0.1335 0.067 Uiso 1 1 calc R A 1
H47C H 0.4684 0.5437 0.0703 0.067 Uiso 1 1 calc R A 1
C48 C 0.4773(4) 0.3851(5) 0.0588(3) 0.043(2) Uani 1 1 d . A 1
H48A H 0.4735 0.3303 0.0718 0.065 Uiso 1 1 calc R A 1
H48B H 0.5068 0.3866 0.0349 0.065 Uiso 1 1 calc R A 1
H48C H 0.4346 0.4046 0.0333 0.065 Uiso 1 1 calc R A 1
C50 C 0.5007(3) 0.0671(4) 0.1398(3) 0.0303(16) Uani 1 1 d . A 1
H50A H 0.4832 0.0655 0.0941 0.036 Uiso 1 1 calc R A 1
H50B H 0.5185 0.0134 0.1532 0.036 Uiso 1 1 calc R A 1
C51 C 0.6322(3) 0.0880(4) 0.2296(3) 0.0321(17) Uani 1 1 d . A 1
C52 C 0.6910(4) 0.1407(5) 0.2530(4) 0.048(2) Uani 1 1 d . A 1
H52A H 0.7131 0.1425 0.2224 0.072 Uiso 1 1 calc R A 1
H52B H 0.7204 0.1193 0.2919 0.072 Uiso 1 1 calc R A 1
H52C H 0.6776 0.1946 0.2598 0.072 Uiso 1 1 calc R A 1
C53 C 0.5980(4) 0.0862(5) 0.2780(3) 0.0402(19) Uani 1 1 d . A 1
H53A H 0.5596 0.0522 0.2632 0.060 Uiso 1 1 calc R A 1
H53B H 0.5851 0.1403 0.2847 0.060 Uiso 1 1 calc R A 1
H53C H 0.6276 0.0649 0.3169 0.060 Uiso 1 1 calc R A 1
C54 C 0.6524(4) 0.0022(4) 0.2202(4) 0.049(2) Uani 1 1 d . A 1
H54A H 0.6138 -0.0314 0.2050 0.074 Uiso 1 1 calc R A 1
H54B H 0.6811 -0.0188 0.2597 0.074 Uiso 1 1 calc R A 1
H54C H 0.6751 0.0024 0.1901 0.074 Uiso 1 1 calc R A 1
C55 C 0.5948(4) 0.1205(4) 0.0884(3) 0.0356(18) Uani 1 1 d . A 1
C56 C 0.6633(4) 0.1527(5) 0.1003(4) 0.054(2) Uani 1 1 d . A 1
H56A H 0.6941 0.1222 0.1336 0.082 Uiso 1 1 calc R A 1
H56B H 0.6650 0.2089 0.1123 0.082 Uiso 1 1 calc R A 1
H56C H 0.6745 0.1477 0.0627 0.082 Uiso 1 1 calc R A 1
C57 C 0.5468(4) 0.1684(5) 0.0365(3) 0.044(2) Uani 1 1 d . A 1
H57A H 0.5472 0.2241 0.0493 0.066 Uiso 1 1 calc R A 1
H57B H 0.5033 0.1464 0.0275 0.066 Uiso 1 1 calc R A 1
H57C H 0.5592 0.1655 -0.0006 0.066 Uiso 1 1 calc R A 1
C58 C 0.5927(4) 0.0331(5) 0.0669(4) 0.049(2) Uani 1 1 d . A 1
H58A H 0.6229 0.0012 0.0998 0.074 Uiso 1 1 calc R A 1
H58B H 0.6051 0.0305 0.0299 0.074 Uiso 1 1 calc R A 1
H58C H 0.5488 0.0122 0.0576 0.074 Uiso 1 1 calc R A 1
C61 C 0.4074(4) -0.0315(4) 0.1662(3) 0.0364(18) Uani 1 1 d . A 1
C62 C 0.4570(4) -0.0676(4) 0.2238(4) 0.047(2) Uani 1 1 d . A 1
H62A H 0.4566 -0.0380 0.2603 0.070 Uiso 1 1 calc R A 1
H62B H 0.5002 -0.0646 0.2202 0.070 Uiso 1 1 calc R A 1
H62C H 0.4460 -0.1235 0.2277 0.070 Uiso 1 1 calc R A 1
C63 C 0.3395(4) -0.0385(5) 0.1713(4) 0.057(2) Uani 1 1 d . A 1
H63A H 0.3077 -0.0148 0.1346 0.085 Uiso 1 1 calc R A 1
H63B H 0.3386 -0.0103 0.2082 0.085 Uiso 1 1 calc R A 1
H63C H 0.3291 -0.0947 0.1741 0.085 Uiso 1 1 calc R A 1
C64 C 0.4078(4) -0.0776(5) 0.1089(4) 0.054(2) Uani 1 1 d . A 1
H64A H 0.3764 -0.0539 0.0720 0.080 Uiso 1 1 calc R A 1
H64B H 0.3962 -0.1333 0.1124 0.080 Uiso 1 1 calc R A 1
H64C H 0.4511 -0.0752 0.1055 0.080 Uiso 1 1 calc R A 1
C65 C 0.3694(3) 0.1332(4) 0.1007(3) 0.0344(17) Uani 1 1 d . A 1
C66 C 0.3501(4) 0.0963(5) 0.0363(4) 0.053(2) Uani 1 1 d . A 1
H66A H 0.3890 0.0867 0.0254 0.079 Uiso 1 1 calc R A 1
H66B H 0.3214 0.1329 0.0062 0.079 Uiso 1 1 calc R A 1
H66C H 0.3277 0.0458 0.0359 0.079 Uiso 1 1 calc R A 1
C67 C 0.4020(4) 0.2142(4) 0.0989(3) 0.0394(19) Uani 1 1 d . A 1
H67A H 0.4148 0.2389 0.1398 0.059 Uiso 1 1 calc R A 1
H67B H 0.3715 0.2491 0.0687 0.059 Uiso 1 1 calc R A 1
H67C H 0.4404 0.2060 0.0869 0.059 Uiso 1 1 calc R A 1
C68 C 0.3079(3) 0.1479(5) 0.1164(4) 0.0420(19) Uani 1 1 d . A 1
H68A H 0.3195 0.1714 0.1577 0.063 Uiso 1 1 calc R A 1
H68B H 0.2854 0.0974 0.1154 0.063 Uiso 1 1 calc R A 1
H68C H 0.2796 0.1845 0.0860 0.063 Uiso 1 1 calc R A 1
C80 C 0.1357(7) 0.2215(9) 0.1401(7) 0.101(4) Uani 1 1 d . B 1
O80 O 0.1716(6) 0.1707(7) 0.1758(5) 0.163(5) Uani 1 1 d . B 1
C81 C 0.0972(11) 0.2798(10) 0.1640(10) 0.208(10) Uani 1 1 d . B 1
H81A H 0.1149 0.2815 0.2092 0.311 Uiso 1 1 calc R B 1
H81B H 0.0519 0.2627 0.1510 0.311 Uiso 1 1 calc R B 1
H81C H 0.0998 0.3329 0.1473 0.311 Uiso 1 1 calc R B 1
C82 C 0.1292(8) 0.2211(11) 0.0761(7) 0.159(7) Uani 1 1 d . B 1
H82A H 0.1491 0.1727 0.0667 0.239 Uiso 1 1 calc R B 1
H82B H 0.1508 0.2680 0.0668 0.239 Uiso 1 1 calc R B 1
H82C H 0.0832 0.2222 0.0510 0.239 Uiso 1 1 calc R B 1
C90 C 0.3847(7) 0.2003(6) 0.5818(6) 0.076(3) Uani 1 1 d . C 1
O90 O 0.4185(5) 0.2385(5) 0.5625(5) 0.120(3) Uani 1 1 d . C 1
C91 C 0.4086(9) 0.1443(9) 0.6330(7) 0.154(7) Uani 1 1 d . C 1
H91A H 0.4560 0.1432 0.6471 0.231 Uiso 1 1 calc R C 1
H91B H 0.3917 0.0910 0.6192 0.231 Uiso 1 1 calc R C 1
H91C H 0.3942 0.1611 0.6670 0.231 Uiso 1 1 calc R C 1
C92 C 0.3131(7) 0.2101(9) 0.5532(7) 0.132(6) Uani 1 1 d . C 1
H92A H 0.3037 0.2532 0.5228 0.198 Uiso 1 1 calc R C 1
H92B H 0.2946 0.2232 0.5854 0.198 Uiso 1 1 calc R C 1
H92C H 0.2940 0.1605 0.5328 0.198 Uiso 1 1 calc R C 1
C100 C 0.3345(5) -0.2916(5) 0.1232(5) 0.058(3) Uani 1 1 d . D 1
O100 O 0.2963(4) -0.2435(4) 0.1273(4) 0.092(2) Uani 1 1 d . D 1
C101 C 0.3712(6) -0.3428(9) 0.1747(6) 0.115(5) Uani 1 1 d . D 1
H10C H 0.3550 -0.3358 0.2092 0.173 Uiso 1 1 calc R D 1
H10D H 0.4171 -0.3282 0.1880 0.173 Uiso 1 1 calc R D 1
H10E H 0.3661 -0.3985 0.1613 0.173 Uiso 1 1 calc R D 1
C102 C 0.3504(7) -0.3022(7) 0.0666(5) 0.105(4) Uani 1 1 d . D 1
H10F H 0.3437 -0.3580 0.0535 0.157 Uiso 1 1 calc R D 1
H10G H 0.3958 -0.2877 0.0745 0.157 Uiso 1 1 calc R D 1
H10H H 0.3224 -0.2681 0.0340 0.157 Uiso 1 1 calc R D 1
S1 S 0.2667(2) -0.0521(4) 0.4808(3) 0.0740(19) Uani 0.638(9) 1 d PDU E 1
O71 O 0.2176(9) -0.0563(17) 0.4243(7) 0.206(13) Uani 0.638(9) 1 d PDU E 1
O72 O 0.3281(5) -0.0690(12) 0.4801(8) 0.098(7) Uani 0.638(9) 1 d PDU E 1
O73 O 0.2633(16) 0.0144(8) 0.5140(11) 0.248(15) Uani 0.638(9) 1 d PDU E 1
C70 C 0.2460(5) -0.1287(7) 0.5236(5) 0.047(3) Uani 0.638(9) 1 d PDU E 1
F71 F 0.1885(5) -0.1242(8) 0.5251(7) 0.088(4) Uani 0.638(9) 1 d PDU E 1
F72 F 0.2855(8) -0.1331(9) 0.5790(5) 0.115(5) Uani 0.638(9) 1 d PDU E 1
F73 F 0.2528(8) -0.1994(6) 0.5049(7) 0.138(5) Uani 0.638(9) 1 d PDU E 1
S1B S 0.2712(4) -0.1066(6) 0.4608(4) 0.073(3) Uani 0.362(9) 1 d PDU E 2
O71B O 0.2332(16) -0.060(2) 0.4125(11) 0.18(2) Uani 0.362(9) 1 d PDU E 2
O72B O 0.3364(8) -0.092(2) 0.4786(18) 0.115(13) Uani 0.362(9) 1 d PDU E 2
O73B O 0.2492(18) -0.1825(11) 0.4586(16) 0.221(19) Uani 0.362(9) 1 d PDU E 2
C70B C 0.2498(10) -0.0658(15) 0.5228(9) 0.118(11) Uani 0.362(9) 1 d PDU E 2
F71B F 0.1906(10) -0.0760(19) 0.5180(16) 0.166(16) Uani 0.362(9) 1 d PDU E 2
F72B F 0.2841(15) -0.092(3) 0.5759(9) 0.24(2) Uani 0.362(9) 1 d PDU E 2
F73B F 0.2630(18) 0.0087(16) 0.527(2) 0.25(2) Uani 0.362(9) 1 d PDU E 2
S2 S 0.5633(4) -0.2204(5) 0.1642(5) 0.107(4) Uani 0.535(11) 1 d PDU F 1
O74 O 0.5173(10) -0.2765(13) 0.1405(18) 0.28(2) Uani 0.535(11) 1 d PDU F 1
O75 O 0.5496(7) -0.1449(7) 0.1397(8) 0.107(6) Uani 0.535(11) 1 d PDU F 1
O76 O 0.5942(18) -0.216(2) 0.2279(8) 0.27(2) Uani 0.535(11) 1 d PDU F 1
C71 C 0.6275(8) -0.2526(9) 0.1400(10) 0.104(8) Uani 0.535(11) 1 d PDU F 1
F74 F 0.6749(9) -0.2050(13) 0.1585(17) 0.215(18) Uani 0.535(11) 1 d PDU F 1
F75 F 0.6104(17) -0.260(2) 0.0817(11) 0.262(18) Uani 0.535(11) 1 d PDU F 1
F76 F 0.6505(8) -0.3207(8) 0.1617(12) 0.204(11) Uani 0.535(11) 1 d PDU F 1
S2B S 0.5828(5) -0.2515(5) 0.1826(4) 0.086(3) Uani 0.465(11) 1 d PDU F 2
O74B O 0.5161(8) -0.2457(19) 0.1592(16) 0.198(16) Uani 0.465(11) 1 d PDU F 2
O75B O 0.5981(12) -0.3304(7) 0.1956(8) 0.127(9) Uani 0.465(11) 1 d PDU F 2
O76B O 0.6168(17) -0.1977(15) 0.2270(9) 0.174(16) Uani 0.465(11) 1 d PDU F 2
C71B C 0.6073(10) -0.2323(10) 0.1186(7) 0.085(6) Uani 0.465(11) 1 d PDU F 2
F74B F 0.6680(10) -0.240(2) 0.1304(17) 0.222(16) Uani 0.465(11) 1 d PDU F 2
F75B F 0.5775(14) -0.2776(12) 0.0735(8) 0.125(9) Uani 0.465(11) 1 d PDU F 2
F76B F 0.5967(14) -0.1606(9) 0.0987(9) 0.204(14) Uani 0.465(11) 1 d PDU F 2

loop_
_atom_site_aniso_label
_atom_site_aniso_U_11
_atom_site_aniso_U_22
_atom_site_aniso_U_33
_atom_site_aniso_U_23
_atom_site_aniso_U_13
_atom_site_aniso_U_12
Cu1 0.0302(5) 0.0298(5) 0.0244(5) -0.0037(4) 0.0094(4) 0.0040(4)
Cu2 0.0248(5) 0.0247(5) 0.0275(5) -0.0008(4) 0.0106(4) -0.0006(4)
Cu3 0.0264(5) 0.0212(4) 0.0276(5) -0.0018(4) 0.0094(4) -0.0007(4)
P1 0.0286(10) 0.0262(10) 0.0246(10) 0.0005(8) 0.0109(8) -0.0012(8)
P2 0.0274(9) 0.0227(9) 0.0276(10) -0.0039(8) 0.0120(8) 0.0022(8)
P3 0.0315(10) 0.0249(10) 0.0258(10) -0.0044(8) 0.0083(8) -0.0035(8)
P4 0.0315(10) 0.0271(10) 0.0241(10) -0.0008(8) 0.0122(8) -0.0047(8)
P5 0.0301(10) 0.0250(9) 0.0291(10) -0.0050(8) 0.0146(8) 0.0021(8)
P6 0.0291(10) 0.0255(10) 0.0299(10) -0.0069(8) 0.0105(8) -0.0038(8)
F1 0.029(2) 0.025(2) 0.030(2) -0.0042(17) 0.0143(17) -0.0009(17)
C10 0.041(4) 0.029(4) 0.036(4) -0.005(3) 0.019(4) -0.005(3)
C11 0.036(4) 0.033(4) 0.019(4) 0.001(3) 0.007(3) -0.001(3)
C12 0.042(5) 0.033(4) 0.053(5) 0.005(4) 0.011(4) 0.007(4)
C13 0.041(4) 0.034(4) 0.043(5) -0.004(4) 0.014(4) -0.004(4)
C14 0.054(5) 0.058(6) 0.028(4) 0.011(4) 0.015(4) 0.005(4)
C15 0.038(4) 0.029(4) 0.038(4) -0.004(3) 0.019(4) -0.010(3)
C16 0.051(5) 0.045(5) 0.058(5) -0.002(4) 0.039(5) -0.013(4)
C17 0.040(5) 0.041(5) 0.062(6) -0.010(4) 0.023(4) -0.012(4)
C18 0.054(5) 0.024(4) 0.054(5) -0.005(4) 0.024(4) -0.015(4)
C21 0.039(4) 0.029(4) 0.035(4) -0.009(3) 0.020(4) -0.004(3)
C22 0.049(5) 0.057(5) 0.050(5) -0.011(4) 0.028(4) 0.005(4)
C23 0.069(6) 0.029(4) 0.055(6) -0.016(4) 0.023(5) 0.000(4)
C24 0.049(5) 0.042(5) 0.039(5) -0.016(4) 0.014(4) -0.006(4)
C25 0.027(4) 0.034(4) 0.031(4) -0.004(3) 0.015(3) 0.001(3)
C26 0.038(4) 0.035(4) 0.034(4) -0.005(3) 0.011(4) 0.002(3)
C27 0.040(4) 0.036(4) 0.039(5) 0.005(4) 0.012(4) 0.004(4)
C28 0.031(4) 0.055(5) 0.054(5) 0.009(4) 0.015(4) 0.011(4)
C30 0.031(4) 0.027(4) 0.029(4) 0.003(3) 0.008(3) -0.002(3)
C31 0.031(4) 0.041(4) 0.026(4) 0.003(3) 0.000(3) -0.008(3)
C32 0.034(4) 0.054(5) 0.038(5) 0.003(4) 0.000(4) -0.009(4)
C33 0.037(4) 0.037(4) 0.044(5) 0.007(4) 0.007(4) 0.011(4)
C34 0.053(5) 0.041(5) 0.033(4) 0.002(4) 0.013(4) -0.002(4)
C35 0.046(5) 0.032(4) 0.038(4) -0.012(3) 0.022(4) -0.009(4)
C36 0.071(6) 0.040(5) 0.044(5) -0.020(4) 0.023(5) -0.003(4)
C37 0.056(6) 0.036(5) 0.063(6) -0.016(4) 0.020(5) -0.021(4)
C38 0.050(5) 0.028(4) 0.065(6) -0.008(4) 0.020(5) 0.002(4)
C41 0.044(5) 0.029(4) 0.048(5) -0.003(3) 0.032(4) -0.006(3)
C42 0.045(5) 0.050(5) 0.037(5) -0.005(4) 0.021(4) -0.005(4)
C43 0.036(4) 0.050(5) 0.064(6) -0.010(4) 0.029(4) -0.010(4)
C44 0.052(5) 0.044(5) 0.053(5) 0.001(4) 0.030(4) -0.017(4)
C45 0.037(4) 0.035(4) 0.032(4) 0.008(3) 0.010(4) -0.007(3)
C46 0.030(4) 0.039(4) 0.041(5) 0.004(4) 0.008(4) 0.001(3)
C47 0.058(5) 0.030(4) 0.041(5) 0.010(4) 0.009(4) -0.001(4)
C48 0.041(5) 0.044(5) 0.037(5) 0.005(4) 0.004(4) 0.000(4)
C50 0.035(4) 0.025(4) 0.032(4) -0.009(3) 0.013(3) -0.004(3)
C51 0.026(4) 0.039(4) 0.032(4) 0.000(3) 0.011(3) 0.007(3)
C52 0.043(5) 0.042(5) 0.057(5) -0.004(4) 0.016(4) 0.003(4)
C53 0.039(4) 0.038(4) 0.035(4) 0.007(4) 0.001(4) 0.008(4)
C54 0.057(5) 0.033(4) 0.054(5) -0.003(4) 0.013(5) 0.013(4)
C55 0.044(4) 0.035(4) 0.038(4) -0.011(3) 0.027(4) -0.003(4)
C56 0.063(6) 0.050(5) 0.069(6) -0.006(5) 0.048(5) -0.007(5)
C57 0.058(5) 0.049(5) 0.034(4) -0.001(4) 0.028(4) -0.003(4)
C58 0.062(6) 0.044(5) 0.056(6) -0.020(4) 0.038(5) -0.002(4)
C61 0.048(5) 0.029(4) 0.038(4) -0.008(3) 0.023(4) -0.012(4)
C62 0.070(6) 0.028(4) 0.046(5) 0.001(4) 0.023(5) -0.002(4)
C63 0.063(6) 0.050(5) 0.070(6) -0.017(5) 0.039(5) -0.023(5)
C64 0.074(6) 0.034(5) 0.058(6) -0.017(4) 0.029(5) -0.016(4)
C65 0.035(4) 0.038(4) 0.027(4) -0.004(3) 0.006(3) 0.000(3)
C66 0.057(6) 0.053(5) 0.040(5) -0.003(4) 0.005(4) 0.003(4)
C67 0.044(5) 0.037(4) 0.034(4) 0.005(3) 0.010(4) 0.007(4)
C68 0.034(4) 0.043(5) 0.043(5) -0.010(4) 0.004(4) -0.003(4)
C80 0.095(10) 0.095(10) 0.093(10) 0.007(8) 0.004(8) -0.010(8)
O80 0.188(12) 0.163(11) 0.110(8) 0.022(8) 0.014(8) 0.057(9)
C81 0.28(3) 0.088(12) 0.29(3) -0.038(14) 0.15(2) 0.044(14)
C82 0.159(16) 0.21(2) 0.097(12) 0.070(12) 0.031(11) 0.039(14)
C90 0.110(10) 0.048(6) 0.089(9) -0.013(6) 0.060(8) 0.000(7)
O90 0.166(9) 0.078(6) 0.151(9) -0.013(6) 0.100(8) -0.021(6)
C91 0.216(19) 0.094(11) 0.123(13) 0.006(10) 0.017(13) 0.048(12)
C92 0.107(12) 0.133(13) 0.158(15) -0.039(11) 0.048(11) -0.031(10)
C100 0.056(6) 0.038(5) 0.087(8) -0.004(5) 0.032(6) -0.007(5)
O100 0.083(5) 0.053(4) 0.148(8) -0.012(5) 0.048(5) 0.006(4)
C101 0.100(10) 0.145(13) 0.111(10) 0.065(10) 0.049(9) 0.033(9)
C102 0.156(13) 0.087(9) 0.083(9) -0.023(7) 0.055(9) -0.003(9)
S1 0.064(3) 0.076(4) 0.080(4) 0.040(3) 0.023(3) 0.002(3)
O71 0.047(8) 0.41(4) 0.123(12) 0.174(15) -0.013(8) -0.010(14)
O72 0.039(6) 0.153(16) 0.096(13) 0.075(11) 0.015(7) -0.004(8)
O73 0.48(5) 0.052(8) 0.34(3) 0.019(12) 0.31(3) 0.005(16)
C70 0.052(7) 0.053(6) 0.035(6) -0.013(6) 0.014(5) -0.022(7)
F71 0.059(6) 0.115(10) 0.092(8) 0.028(8) 0.029(5) -0.009(6)
F72 0.103(9) 0.145(10) 0.061(6) 0.061(6) -0.019(6) -0.040(8)
F73 0.218(15) 0.051(6) 0.169(12) -0.009(6) 0.097(12) 0.012(8)
S1B 0.081(6) 0.076(6) 0.063(5) -0.017(4) 0.025(4) -0.013(5)
O71B 0.10(3) 0.35(5) 0.051(13) 0.09(2) -0.040(17) -0.09(2)
O72B 0.070(10) 0.12(3) 0.16(3) 0.01(2) 0.053(16) 0.024(14)
O73B 0.29(4) 0.101(17) 0.26(4) -0.114(18) 0.07(4) -0.11(2)
C70B 0.078(16) 0.21(3) 0.076(13) -0.10(2) 0.037(15) -0.10(2)
F71B 0.075(12) 0.25(4) 0.20(3) -0.11(3) 0.076(15) -0.039(18)
F72B 0.13(2) 0.51(6) 0.061(11) -0.09(3) 0.033(15) 0.00(4)
F73B 0.20(4) 0.19(3) 0.44(6) -0.22(3) 0.21(4) -0.08(2)
S2 0.078(6) 0.087(6) 0.183(9) 0.031(5) 0.081(6) 0.007(4)
O74 0.148(19) 0.078(12) 0.70(6) -0.13(2) 0.24(3) -0.060(13)
O75 0.088(11) 0.051(7) 0.169(16) -0.009(8) 0.025(11) 0.027(7)
O76 0.47(7) 0.23(4) 0.147(12) 0.078(18) 0.17(2) 0.07(3)
C71 0.057(13) 0.070(12) 0.19(2) 0.006(15) 0.046(15) 0.018(8)
F74 0.081(12) 0.120(13) 0.47(5) -0.02(2) 0.13(2) -0.030(10)
F75 0.25(4) 0.39(6) 0.20(2) -0.02(2) 0.15(2) 0.03(3)
F76 0.119(14) 0.066(8) 0.39(3) -0.003(14) 0.038(18) 0.049(8)
S2B 0.127(8) 0.075(5) 0.072(6) -0.020(4) 0.052(5) 0.007(5)
O74B 0.120(11) 0.20(4) 0.31(5) -0.07(3) 0.124(19) -0.015(16)
O75B 0.25(3) 0.045(7) 0.089(13) 0.001(8) 0.063(15) -0.041(11)
O76B 0.34(4) 0.080(14) 0.086(14) -0.043(13) 0.052(19) -0.10(2)
C71B 0.111(15) 0.074(13) 0.066(13) 0.011(10) 0.023(14) -0.026(15)
F74B 0.120(15) 0.31(5) 0.28(4) -0.02(3) 0.130(19) -0.076(18)
F75B 0.21(3) 0.093(11) 0.075(10) -0.032(9) 0.060(12) -0.039(14)
F76B 0.39(4) 0.074(10) 0.126(16) 0.028(10) 0.06(2) -0.066(16)

loop_
_atom_type_symbol
_atom_type_description
_atom_type_scat_dispersion_real
_atom_type_scat_dispersion_imag
_atom_type_scat_source
C C 0.0033 0.0016 'International Tables Vol C Tables 4.2.6.8 and 6.1.1.4'
H H 0.0000 0.0000 'International Tables Vol C Tables 4.2.6.8 and 6.1.1.4'
O O 0.0106 0.0060 'International Tables Vol C Tables 4.2.6.8 and 6.1.1.4'
F F 0.0171 0.0103 'International Tables Vol C Tables 4.2.6.8 and 6.1.1.4'
P P 0.1023 0.0942 'International Tables Vol C Tables 4.2.6.8 and 6.1.1.4'
S S 0.1246 0.1234 'International Tables Vol C Tables 4.2.6.8 and 6.1.1.4'
Cu Cu 0.3201 1.2651 'International Tables Vol C Tables 4.2.6.8 and 6.1.1.4'

loop_
_geom_angle_atom_site_label_1
_geom_angle_atom_site_label_2
_geom_angle_atom_site_label_3
_geom_angle
_geom_angle_site_symmetry_1
_geom_angle_site_symmetry_3
_geom_angle_publ_flag
P6 Cu1 P1 146.32(8) . . ?
P6 Cu1 F1 106.21(10) . . ?
P1 Cu1 F1 107.46(10) . . ?
F1 Cu2 P3 108.36(10) . . ?
F1 Cu2 P2 107.97(10) . . ?
P3 Cu2 P2 143.66(7) . . ?
F1 Cu3 P5 107.55(11) . . ?
F1 Cu3 P4 109.51(11) . . ?
P5 Cu3 P4 142.93(7) . . ?
C10 P1 C11 104.0(3) . . ?
C10 P1 C15 98.4(3) . . ?
C11 P1 C15 111.8(3) . . ?
C10 P1 Cu1 116.8(2) . . ?
C11 P1 Cu1 108.2(2) . . ?
C15 P1 Cu1 116.8(2) . . ?
C10 P2 C25 103.7(3) . . ?
C10 P2 C21 97.7(3) . . ?
C25 P2 C21 111.3(3) . . ?
C10 P2 Cu2 119.1(2) . . ?
C25 P2 Cu2 105.0(2) . . ?
C21 P2 Cu2 119.1(2) . . ?
C30 P3 C35 99.1(3) . . ?
C30 P3 C31 103.1(3) . . ?
C35 P3 C31 110.9(3) . . ?
C30 P3 Cu2 118.3(2) . . ?
C35 P3 Cu2 118.1(2) . . ?
C31 P3 Cu2 106.4(2) . . ?
C30 P4 C41 98.7(3) . . ?
C30 P4 C45 104.6(3) . . ?
C41 P4 C45 110.9(3) . . ?
C30 P4 Cu3 117.4(2) . . ?
C41 P4 Cu3 117.2(2) . . ?
C45 P4 Cu3 107.3(2) . . ?
C50 P5 C51 104.3(3) . . ?
C50 P5 C55 98.7(3) . . ?
C51 P5 C55 111.3(3) . . ?
C50 P5 Cu3 118.0(2) . . ?
C51 P5 Cu3 106.9(2) . . ?
C55 P5 Cu3 116.9(2) . . ?
C50 P6 C65 103.9(3) . . ?
C50 P6 C61 99.0(3) . . ?
C65 P6 C61 111.5(3) . . ?
C50 P6 Cu1 118.2(2) . . ?
C65 P6 Cu1 107.3(2) . . ?
C61 P6 Cu1 116.2(2) . . ?
Cu3 F1 Cu2 120.42(16) . . ?
Cu3 F1 Cu1 120.21(15) . . ?
Cu2 F1 Cu1 119.32(15) . . ?
P2 C10 P1 126.1(4) . . ?
C13 C11 C14 109.0(6) . . ?
C13 C11 C12 107.3(6) . . ?
C14 C11 C12 108.3(6) . . ?
C13 C11 P1 106.1(5) . . ?
C14 C11 P1 117.3(5) . . ?
C12 C11 P1 108.3(5) . . ?
C17 C15 C18 109.3(6) . . ?
C17 C15 C16 109.3(6) . . ?
C18 C15 C16 107.5(6) . . ?
C17 C15 P1 106.5(5) . . ?
C18 C15 P1 109.9(5) . . ?
C16 C15 P1 114.3(5) . . ?
C24 C21 C22 108.6(6) . . ?
C24 C21 C23 108.8(6) . . ?
C22 C21 C23 107.4(6) . . ?
C24 C21 P2 107.1(5) . . ?
C22 C21 P2 115.4(5) . . ?
C23 C21 P2 109.4(5) . . ?
C26 C25 C28 108.9(6) . . ?
C26 C25 C27 107.1(6) . . ?
C28 C25 C27 107.5(6) . . ?
C26 C25 P2 106.7(5) . . ?
C28 C25 P2 117.0(5) . . ?
C27 C25 P2 109.2(5) . . ?
P4 C30 P3 125.5(4) . . ?
C32 C31 C34 110.1(6) . . ?
C32 C31 C33 108.7(6) . . ?
C34 C31 C33 108.0(6) . . ?
C32 C31 P3 116.4(5) . . ?
C34 C31 P3 108.9(5) . . ?
C33 C31 P3 104.5(5) . . ?
C38 C35 C36 109.8(6) . . ?
C38 C35 C37 108.2(7) . . ?
C36 C35 C37 107.7(6) . . ?
C38 C35 P3 106.8(5) . . ?
C36 C35 P3 108.9(5) . . ?
C37 C35 P3 115.4(5) . . ?
C43 C41 C42 109.2(6) . . ?
C43 C41 C44 107.9(6) . . ?
C42 C41 C44 107.7(6) . . ?
C43 C41 P4 106.4(5) . . ?
C42 C41 P4 110.4(5) . . ?
C44 C41 P4 115.2(5) . . ?
C47 C45 C46 109.2(6) . . ?
C47 C45 C48 109.9(6) . . ?
C46 C45 C48 108.6(6) . . ?
C47 C45 P4 115.7(5) . . ?
C46 C45 P4 104.0(5) . . ?
C48 C45 P4 109.1(5) . . ?
P6 C50 P5 125.6(4) . . ?
C52 C51 C53 108.7(6) . . ?
C52 C51 C54 110.3(6) . . ?
C53 C51 C54 108.3(6) . . ?
C52 C51 P5 109.5(5) . . ?
C53 C51 P5 104.3(4) . . ?
C54 C51 P5 115.4(5) . . ?
C57 C55 C56 109.4(6) . . ?
C57 C55 C58 108.2(6) . . ?
C56 C55 C58 108.4(6) . . ?
C57 C55 P5 107.0(5) . . ?
C56 C55 P5 109.5(5) . . ?
C58 C55 P5 114.3(5) . . ?
C62 C61 C64 109.7(7) . . ?
C62 C61 C63 109.3(7) . . ?
C64 C61 C63 108.2(7) . . ?
C62 C61 P6 106.1(5) . . ?
C64 C61 P6 113.9(5) . . ?
C63 C61 P6 109.6(5) . . ?
C66 C65 C68 108.4(6) . . ?
C66 C65 C67 108.1(6) . . ?
C68 C65 C67 108.5(6) . . ?
C66 C65 P6 117.5(5) . . ?
C68 C65 P6 109.8(5) . . ?
C67 C65 P6 104.3(5) . . ?
O80 C80 C82 119.5(15) . . ?
O80 C80 C81 120.3(15) . . ?
C82 C80 C81 120.2(15) . . ?
O90 C90 C91 123.7(15) . . ?
O90 C90 C92 118.5(13) . . ?
C91 C90 C92 117.8(13) . . ?
O100 C100 C101 122.9(11) . . ?
O100 C100 C102 122.5(11) . . ?
C101 C100 C102 114.5(10) . . ?
O73 S1 O72 114.2(14) . . ?
O73 S1 O71 113.2(15) . . ?
O72 S1 O71 115.6(12) . . ?
O73 S1 C70 102.2(9) . . ?
O72 S1 C70 106.9(8) . . ?
O71 S1 C70 102.8(11) . . ?
F71 C70 F72 108.8(12) . . ?
F71 C70 F73 106.9(12) . . ?
F72 C70 F73 99.5(12) . . ?
F71 C70 S1 114.4(9) . . ?
F72 C70 S1 112.4(9) . . ?
F73 C70 S1 113.8(9) . . ?
O73B S1B O72B 119.8(18) . . ?
O73B S1B O71B 113.0(17) . . ?
O72B S1B O71B 115.3(17) . . ?
O73B S1B C70B 101.8(14) . . ?
O72B S1B C70B 102.9(15) . . ?
O71B S1B C70B 100.0(15) . . ?
F71B C70B F72B 107.1(19) . . ?
F71B C70B F73B 110(2) . . ?
F72B C70B F73B 102.3(19) . . ?
F71B C70B S1B 114.4(15) . . ?
F72B C70B S1B 113.8(16) . . ?
F73B C70B S1B 108.9(16) . . ?
O74 S2 O75 116.4(15) . . ?
O74 S2 O76 119.5(17) . . ?
O75 S2 O76 110.1(15) . . ?
O74 S2 C71 103.0(12) . . ?
O75 S2 C71 103.9(9) . . ?
O76 S2 C71 100.9(15) . . ?
F74 C71 F75 109.2(19) . . ?
F74 C71 F76 105.1(16) . . ?
F75 C71 F76 105.4(19) . . ?
F74 C71 S2 110.7(14) . . ?
F75 C71 S2 112.2(16) . . ?
F76 C71 S2 113.7(14) . . ?
O75B S2B O76B 116.0(15) . . ?
O75B S2B O74B 107.5(15) . . ?
O76B S2B O74B 118.5(17) . . ?
O75B S2B C71B 103.9(10) . . ?
O76B S2B C71B 105.0(13) . . ?
O74B S2B C71B 104.1(15) . . ?
F74B C71B F75B 108.8(18) . . ?
F74B C71B F76B 103.2(18) . . ?
F75B C71B F76B 106.7(16) . . ?
F74B C71B S2B 113.2(16) . . ?
F75B C71B S2B 110.7(13) . . ?
F76B C71B S2B 113.7(15) . . ?

loop_
_geom_bond_atom_site_label_1
_geom_bond_atom_site_label_2
_geom_bond_distance
_geom_bond_site_symmetry_2
_geom_bond_publ_flag
Cu1 P6 2.2754(19) . ?
Cu1 P1 2.2760(19) . ?
Cu1 F1 2.309(4) . ?
Cu2 F1 2.188(4) . ?
Cu2 P3 2.274(2) . ?
Cu2 P2 2.2761(19) . ?
Cu3 F1 2.184(3) . ?
Cu3 P5 2.2790(19) . ?
Cu3 P4 2.2794(19) . ?
P1 C10 1.851(7) . ?
P1 C11 1.871(7) . ?
P1 C15 1.886(7) . ?
P2 C10 1.849(7) . ?
P2 C25 1.861(7) . ?
P2 C21 1.896(7) . ?
P3 C30 1.873(7) . ?
P3 C35 1.893(7) . ?
P3 C31 1.895(7) . ?
P4 C30 1.847(7) . ?
P4 C41 1.887(7) . ?
P4 C45 1.900(7) . ?
P5 C50 1.857(7) . ?
P5 C51 1.882(7) . ?
P5 C55 1.896(7) . ?
P6 C50 1.848(7) . ?
P6 C65 1.879(7) . ?
P6 C61 1.905(7) . ?
C11 C13 1.521(10) . ?
C11 C14 1.536(9) . ?
C11 C12 1.561(10) . ?
C15 C17 1.530(10) . ?
C15 C18 1.549(10) . ?
C15 C16 1.551(10) . ?
C21 C24 1.519(10) . ?
C21 C22 1.525(10) . ?
C21 C23 1.548(10) . ?
C25 C26 1.531(9) . ?
C25 C28 1.552(9) . ?
C25 C27 1.556(10) . ?
C31 C32 1.533(10) . ?
C31 C34 1.534(10) . ?
C31 C33 1.540(10) . ?
C35 C38 1.522(11) . ?
C35 C36 1.533(10) . ?
C35 C37 1.546(10) . ?
C41 C43 1.521(11) . ?
C41 C42 1.540(10) . ?
C41 C44 1.549(10) . ?
C45 C47 1.528(10) . ?
C45 C46 1.533(10) . ?
C45 C48 1.544(10) . ?
C51 C52 1.506(10) . ?
C51 C53 1.538(10) . ?
C51 C54 1.544(10) . ?
C55 C57 1.529(10) . ?
C55 C56 1.532(11) . ?
C55 C58 1.544(10) . ?
C61 C62 1.529(11) . ?
C61 C64 1.532(10) . ?
C61 C63 1.539(11) . ?
C65 C66 1.529(10) . ?
C65 C68 1.530(10) . ?
C65 C67 1.545(10) . ?
C80 O80 1.259(15) . ?
C80 C82 1.431(18) . ?
C80 C81 1.51(2) . ?
C90 O90 1.176(12) . ?
C90 C91 1.459(17) . ?
C90 C92 1.495(17) . ?
C100 O100 1.192(10) . ?
C100 C101 1.466(14) . ?
C100 C102 1.469(13) . ?
S1 O73 1.369(13) . ?
S1 O72 1.384(11) . ?
S1 O71 1.384(12) . ?
S1 C70 1.770(11) . ?
C70 F71 1.277(11) . ?
C70 F72 1.280(11) . ?
C70 F73 1.289(11) . ?
S1B O73B 1.359(13) . ?
S1B O72B 1.371(14) . ?
S1B O71B 1.386(14) . ?
S1B C70B 1.784(15) . ?
C70B F71B 1.277(14) . ?
C70B F72B 1.278(14) . ?
C70B F73B 1.281(14) . ?
S2 O74 1.354(13) . ?
S2 O75 1.380(12) . ?
S2 O76 1.394(14) . ?
S2 C71 1.765(14) . ?
C71 F74 1.267(14) . ?
C71 F75 1.271(14) . ?
C71 F76 1.282(13) . ?
S2B O75B 1.375(12) . ?
S2B O76B 1.382(12) . ?
S2B O74B 1.383(13) . ?
S2B C71B 1.758(15) . ?
C71B F74B 1.274(14) . ?
C71B F75B 1.276(14) . ?
C71B F76B 1.280(13) . ?
